data_4519007
loop_
_publ_author_name
'Mukhopadhyay, Arindam'
'Jindal, Swati'
'Maka, Vijay Kumar'
'Moorthy, Jarugu Narasimha'

_publ_section_title
;
 Contrasting Photochromic and Acidochromic Behaviors of Pyridyl- and
 Pyrimidylethynylated Mono- and Bis-Benzopyrans.
;
_journal_issue 32
_journal_name_full 'ACS omega'
_journal_page_first 21113
_journal_page_last 21124
_journal_paper_doi 10.1021/acsomega.1c02948
_journal_volume 6
_journal_year 2021
_chemical_formula_moiety 'C50 H34 N2 O2, 2(C2 H F3 O2), 2(C2 F3 O2)'
_chemical_formula_sum 'C58 H36 F12 N2 O10'
_chemical_formula_weight 1148.89
_chemical_name_common 'TFA salt of Py-BBP'
_space_group_crystal_system monoclinic
_space_group_IT_number 15
_space_group_name_Hall '-I 2ya'
_space_group_name_H-M_alt 'I 1 2/a 1'
_atom_sites_solution_hydrogens mixed
_atom_sites_solution_primary direct
_atom_sites_solution_secondary difmap
_audit_creation_method SHELXL-2014/7
_cell_angle_alpha 90
_cell_angle_beta 90.967(2)
_cell_angle_gamma 90
_cell_formula_units_Z 4
_cell_length_a 14.4202(6)
_cell_length_b 9.3653(4)
_cell_length_c 37.5025(17)
_cell_measurement_reflns_used 3662
_cell_measurement_temperature 100(2)
_cell_measurement_theta_max 28.406
_cell_measurement_theta_min 2.241
_cell_volume 5064.0(4)
_computing_cell_refinement 'Bruker SAINT'
_computing_data_collection 'Bruker APEX2'
_computing_data_reduction 'Bruker SAINT'
_computing_molecular_graphics 'Ortep for Windows (Farrugia, 2012)'
_computing_publication_material 'WinGX publication routines (Farrugia, 2012)'
_computing_structure_refinement 'SHELXL-2014/7 (Sheldrick, 2014)'
_computing_structure_solution 'SHELXL-2014/7 (Sheldrick, 2014)'
_diffrn_ambient_temperature 100(2)
_diffrn_measured_fraction_theta_full 1.000
_diffrn_measured_fraction_theta_max 0.998
_diffrn_measurement_device_type 'Bruker APEX-II CCD detector'
_diffrn_measurement_method '\f and \w scans'
_diffrn_radiation_type MoK\a
_diffrn_radiation_wavelength 0.71073
_diffrn_reflns_av_R_equivalents 0.0996
_diffrn_reflns_av_unetI/netI 0.0927
_diffrn_reflns_Laue_measured_fraction_full 1.000
_diffrn_reflns_Laue_measured_fraction_max 0.998
_diffrn_reflns_limit_h_max 19
_diffrn_reflns_limit_h_min -19
_diffrn_reflns_limit_k_max 12
_diffrn_reflns_limit_k_min -12
_diffrn_reflns_limit_l_max 50
_diffrn_reflns_limit_l_min -50
_diffrn_reflns_number 37719
_diffrn_reflns_point_group_measured_fraction_full 1.000
_diffrn_reflns_point_group_measured_fraction_max 0.998
_diffrn_reflns_theta_full 25.242
_diffrn_reflns_theta_max 28.406
_diffrn_reflns_theta_min 2.241
_diffrn_source 'sealed tube'
_exptl_absorpt_coefficient_mu 0.132
_exptl_absorpt_correction_T_max 0.984
_exptl_absorpt_correction_T_min 0.973
_exptl_absorpt_correction_type multi-scan
_exptl_absorpt_process_details SADABS
_exptl_crystal_colour Orange
_exptl_crystal_density_diffrn 1.507
_exptl_crystal_density_method 'not measured'
_exptl_crystal_description cuboidal
_exptl_crystal_F_000 2344
_exptl_crystal_size_max 0.23
_exptl_crystal_size_mid 0.17
_exptl_crystal_size_min 0.12
_refine_diff_density_max 0.689
_refine_diff_density_min -0.360
_refine_diff_density_rms 0.075
_refine_ls_extinction_method none
_refine_ls_goodness_of_fit_ref 1.050
_refine_ls_hydrogen_treatment constr
_refine_ls_matrix_type full
_refine_ls_number_parameters 370
_refine_ls_number_reflns 6355
_refine_ls_number_restraints 0
_refine_ls_restrained_S_all 1.050
_refine_ls_R_factor_all 0.1403
_refine_ls_R_factor_gt 0.0678
_refine_ls_shift/su_max 0.000
_refine_ls_shift/su_mean 0.000
_refine_ls_structure_factor_coef Fsqd
_refine_ls_weighting_details 'w=1/[\s^2^(Fo^2^)+(0.0713P)^2^+4.6855P] where P=(Fo^2^+2Fc^2^)/3'
_refine_ls_weighting_scheme calc
_refine_ls_wR_factor_gt 0.1347
_refine_ls_wR_factor_ref 0.1661
_reflns_Friedel_coverage 0.000
_reflns_number_gt 3662
_reflns_number_total 6355
_reflns_threshold_expression 'I > 2\s(I)'
_cod_data_source_file ao1c02948_si_004.cif
_cod_data_source_block Py-BBP-TFA
_cod_depositor_comments
;
The following automatic conversions were performed:

data item '_exptl_absorpt_correction_type' value 'Multi-scan' was
changed to 'multi-scan' in accordance with the
/home/data/users/saulius/crontab/automatic-downloads/current/ACS/lib/dictionaries/cif_core.dic
dictionary named 'cif_core.dic' version 2.4.2 last updated on
2011-04-26.

Automatic conversion script
Id: cif_fix_values 7556 2019-12-06 15:28:31Z antanas 
;
_cod_original_sg_symbol_H-M 'I 2/a'
_cod_database_code 4519007
_shelx_shelxl_version_number 2014/7
_shelx_space_group_comment
;
The symmetry employed for this shelxl refinement is uniquely defined
by the following loop, which should always be used as a source of
symmetry information in preference to the above space-group names.
They are only intended as comments.
;

loop_
_space_group_symop_operation_xyz
'x, y, z'
'-x+1/2, y, -z'
'x+1/2, y+1/2, z+1/2'
'-x+1, y+1/2, -z+1/2'
'-x, -y, -z'
'x-1/2, -y, z'
'-x+1/2, -y+1/2, -z+1/2'
'x, -y+1/2, z+1/2'

loop_
_atom_site_label
_atom_site_type_symbol
_atom_site_fract_x
_atom_site_fract_y
_atom_site_fract_z
_atom_site_U_iso_or_equiv
_atom_site_adp_type
_atom_site_occupancy
_atom_site_site_symmetry_order
_atom_site_calc_flag
_atom_site_refinement_flags_posn
_atom_site_refinement_flags_adp
_atom_site_refinement_flags_occupancy
_atom_site_disorder_assembly
_atom_site_disorder_group
O1 O 0.29564(11) 0.46955(18) -0.20425(4) 0.0160(4) Uani 1 1 d . . . . .
N1 N 0.02342(15) 0.3064(2) -0.05228(6) 0.0196(5) Uani 1 1 d . . . . .
H1A H 0.0001 0.3138 -0.0314 0.024 Uiso 1 1 d R U . . .
C1 C 0.03255(19) 0.1767(3) -0.06652(7) 0.0224(6) Uani 1 1 d . . . . .
H1 H 0.0133 0.0965 -0.0540 0.027 Uiso 1 1 calc R U . . .
C2 C 0.07031(18) 0.1616(3) -0.09954(7) 0.0210(6) Uani 1 1 d . . . . .
H2 H 0.0770 0.0715 -0.1096 0.025 Uiso 1 1 calc R U . . .
C3 C 0.09879(17) 0.2830(3) -0.11808(7) 0.0178(6) Uani 1 1 d . . . . .
C4 C 0.08626(18) 0.4162(3) -0.10256(7) 0.0187(6) Uani 1 1 d . . . . .
H4 H 0.1029 0.4986 -0.1147 0.022 Uiso 1 1 calc R U . . .
C5 C 0.04915(17) 0.4253(3) -0.06918(7) 0.0196(6) Uani 1 1 d . . . . .
H5 H 0.0419 0.5138 -0.0584 0.024 Uiso 1 1 calc R U . . .
C6 C 0.13979(18) 0.2704(3) -0.15239(7) 0.0165(6) Uani 1 1 d . . . . .
C7 C 0.17416(17) 0.2647(3) -0.18106(7) 0.0150(6) Uani 1 1 d . . . . .
C8 C 0.21219(17) 0.2569(3) -0.21585(6) 0.0147(5) Uani 1 1 d . . . . .
C9 C 0.27606(17) 0.3593(3) -0.22705(6) 0.0144(5) Uani 1 1 d . . . . .
C10 C 0.31386(17) 0.3543(3) -0.26080(6) 0.0144(5) Uani 1 1 d . . . . .
C11 C 0.37669(17) 0.4692(3) -0.27041(7) 0.0171(6) Uani 1 1 d . . . . .
H11 H 0.3931 0.4819 -0.2941 0.021 Uiso 1 1 calc R U . . .
C12 C 0.41036(17) 0.5555(3) -0.24550(7) 0.0181(6) Uani 1 1 d . . . . .
H12 H 0.4479 0.6316 -0.2520 0.022 Uiso 1 1 calc R U . . .
C13 C 0.38878(17) 0.5326(3) -0.20661(7) 0.0155(6) Uani 1 1 d . . . . .
C14 C 0.37854(17) 0.6702(3) -0.18524(7) 0.0177(6) Uani 1 1 d . . . . .
C15 C 0.36211(18) 0.6633(3) -0.14897(7) 0.0221(6) Uani 1 1 d . . . . .
H15 H 0.3627 0.5751 -0.1376 0.027 Uiso 1 1 calc R U . . .
C16 C 0.34495(19) 0.7853(3) -0.12951(8) 0.0269(7) Uani 1 1 d . . . . .
H16 H 0.3334 0.7783 -0.1053 0.032 Uiso 1 1 calc R U . . .
C17 C 0.3448(2) 0.9167(3) -0.14565(8) 0.0308(7) Uani 1 1 d . . . . .
H17 H 0.3337 0.9988 -0.1324 0.037 Uiso 1 1 calc R U . . .
C18 C 0.3613(2) 0.9261(3) -0.18158(9) 0.0391(8) Uani 1 1 d . . . . .
H18 H 0.3618 1.0148 -0.1927 0.047 Uiso 1 1 calc R U . . .
C19 C 0.3774(2) 0.8032(3) -0.20136(8) 0.0309(7) Uani 1 1 d . . . . .
H19 H 0.3874 0.8105 -0.2257 0.037 Uiso 1 1 calc R U . . .
C20 C 0.45814(17) 0.4275(3) -0.18961(7) 0.0164(6) Uani 1 1 d . . . . .
C21 C 0.43104(18) 0.3301(3) -0.16381(7) 0.0197(6) Uani 1 1 d . . . . .
H21 H 0.3694 0.3270 -0.1569 0.024 Uiso 1 1 calc R U . . .
C22 C 0.49450(19) 0.2379(3) -0.14830(7) 0.0228(6) Uani 1 1 d . . . . .
H22 H 0.4757 0.1749 -0.1306 0.027 Uiso 1 1 calc R U . . .
C23 C 0.58571(19) 0.2387(3) -0.15888(7) 0.0223(6) Uani 1 1 d . . . . .
H23 H 0.6281 0.1750 -0.1488 0.027 Uiso 1 1 calc R U . . .
C24 C 0.61369(19) 0.3348(3) -0.18461(7) 0.0227(6) Uani 1 1 d . . . . .
H24 H 0.6752 0.3365 -0.1917 0.027 Uiso 1 1 calc R U . . .
C25 C 0.55027(18) 0.4280(3) -0.19977(7) 0.0186(6) Uani 1 1 d . . . . .
H25 H 0.5695 0.4922 -0.2171 0.022 Uiso 1 1 calc R U . . .
F1 F 0.35421(17) 0.3908(2) -0.08101(5) 0.0647(7) Uani 1 1 d . . . . .
F2 F 0.36212(13) 0.43526(18) -0.02567(5) 0.0446(5) Uani 1 1 d . . . . .
F3 F 0.24008(12) 0.3420(2) -0.04759(6) 0.0508(6) Uani 1 1 d . . . . .
O4 O 0.35590(13) 0.1530(2) -0.01032(5) 0.0240(5) Uani 1 1 d . . . . .
H4A H 0.3722 0.0624 -0.0075 0.036 Uiso 1 1 d R U . . .
O5 O 0.40534(15) 0.1258(2) -0.06653(5) 0.0350(5) Uani 1 1 d . . . . .
C28 C 0.3314(2) 0.3418(3) -0.04945(8) 0.0282(7) Uani 1 1 d . . . . .
C29 C 0.37019(19) 0.1917(3) -0.04311(7) 0.0231(6) Uani 1 1 d . . . . .
F4 F 0.20470(14) 0.9282(2) -0.04999(5) 0.0535(6) Uani 1 1 d . . . . .
F5 F 0.12871(14) 0.7692(3) -0.07735(4) 0.0625(7) Uani 1 1 d . . . . .
F6 F 0.23641(14) 0.7104(2) -0.04129(5) 0.0573(6) Uani 1 1 d . . . . .
O2 O 0.05573(13) 0.67717(19) -0.01345(5) 0.0227(4) Uani 1 1 d . . . . .
O3 O 0.08721(14) 0.8999(2) 0.00236(5) 0.0333(5) Uani 1 1 d . . . . .
C26 C 0.16742(19) 0.8004(3) -0.04645(7) 0.0227(6) Uani 1 1 d . . . . .
C27 C 0.09687(18) 0.7920(3) -0.01618(7) 0.0184(6) Uani 1 1 d . . . . .

loop_
_atom_site_aniso_label
_atom_site_aniso_U_11
_atom_site_aniso_U_22
_atom_site_aniso_U_33
_atom_site_aniso_U_23
_atom_site_aniso_U_13
_atom_site_aniso_U_12
O1 0.0182(9) 0.0136(9) 0.0164(9) -0.0038(8) 0.0037(7) -0.0031(7)
N1 0.0200(12) 0.0255(13) 0.0137(11) -0.0019(10) 0.0073(9) 0.0003(10)
C1 0.0301(16) 0.0186(15) 0.0187(14) 0.0026(12) 0.0057(12) -0.0020(12)
C2 0.0268(15) 0.0168(14) 0.0195(14) -0.0027(12) 0.0061(12) -0.0019(12)
C3 0.0157(13) 0.0227(15) 0.0148(13) -0.0010(12) -0.0002(11) 0.0003(11)
C4 0.0240(14) 0.0158(14) 0.0164(13) 0.0011(11) 0.0028(11) -0.0007(11)
C5 0.0218(14) 0.0177(14) 0.0194(14) -0.0014(12) 0.0029(11) 0.0011(11)
C6 0.0206(14) 0.0131(13) 0.0159(14) 0.0000(11) -0.0008(11) -0.0004(11)
C7 0.0162(13) 0.0129(13) 0.0160(13) -0.0004(11) 0.0007(11) -0.0014(10)
C8 0.0176(13) 0.0153(13) 0.0113(12) 0.0001(11) 0.0014(10) 0.0032(10)
C9 0.0185(13) 0.0129(13) 0.0118(12) -0.0021(10) -0.0007(10) 0.0008(10)
C10 0.0177(13) 0.0130(13) 0.0125(12) 0.0000(10) 0.0020(10) 0.0011(10)
C11 0.0209(14) 0.0188(14) 0.0119(13) 0.0016(11) 0.0060(11) -0.0012(11)
C12 0.0201(14) 0.0149(14) 0.0194(14) 0.0023(11) 0.0049(11) -0.0026(11)
C13 0.0162(13) 0.0144(13) 0.0159(13) -0.0008(11) 0.0044(10) -0.0040(10)
C14 0.0149(13) 0.0163(14) 0.0218(14) -0.0024(11) -0.0011(11) -0.0021(11)
C15 0.0230(15) 0.0215(15) 0.0219(15) -0.0040(12) 0.0025(12) -0.0020(12)
C16 0.0225(15) 0.0354(18) 0.0228(15) -0.0101(14) 0.0036(12) -0.0009(13)
C17 0.0298(17) 0.0223(17) 0.0404(19) -0.0164(14) 0.0021(14) -0.0023(13)
C18 0.058(2) 0.0165(16) 0.043(2) -0.0037(15) 0.0069(17) -0.0020(15)
C19 0.050(2) 0.0201(16) 0.0229(15) -0.0017(13) 0.0052(14) -0.0011(14)
C20 0.0203(14) 0.0149(13) 0.0141(13) -0.0065(11) 0.0014(11) -0.0013(11)
C21 0.0179(14) 0.0220(15) 0.0194(14) 0.0004(12) 0.0022(11) -0.0037(11)
C22 0.0278(16) 0.0211(15) 0.0195(14) 0.0007(12) 0.0012(12) -0.0044(12)
C23 0.0263(15) 0.0191(15) 0.0214(14) -0.0049(12) -0.0018(12) 0.0021(12)
C24 0.0182(14) 0.0266(16) 0.0235(15) -0.0089(13) 0.0029(11) -0.0009(12)
C25 0.0235(14) 0.0173(14) 0.0152(13) -0.0049(11) 0.0056(11) -0.0046(11)
F1 0.1044(18) 0.0473(13) 0.0433(12) 0.0256(11) 0.0296(12) 0.0186(12)
F2 0.0485(12) 0.0221(10) 0.0628(13) -0.0067(9) -0.0134(10) 0.0089(8)
F3 0.0249(10) 0.0475(13) 0.0797(15) 0.0208(11) -0.0094(10) 0.0030(9)
O4 0.0303(11) 0.0204(11) 0.0214(10) 0.0023(8) 0.0061(8) 0.0045(8)
O5 0.0506(14) 0.0294(12) 0.0253(11) -0.0019(10) 0.0117(10) 0.0005(10)
C28 0.0281(17) 0.0308(17) 0.0259(16) 0.0066(14) 0.0031(13) 0.0006(13)
C29 0.0235(15) 0.0250(16) 0.0207(15) -0.0005(13) 0.0029(12) -0.0063(12)
F4 0.0637(14) 0.0360(12) 0.0619(14) -0.0047(10) 0.0385(11) -0.0165(10)
F5 0.0494(13) 0.121(2) 0.0174(10) -0.0083(11) 0.0072(9) -0.0258(13)
F6 0.0491(13) 0.0653(15) 0.0587(13) 0.0237(11) 0.0303(10) 0.0304(11)
O2 0.0308(11) 0.0186(10) 0.0189(10) -0.0009(8) 0.0085(8) -0.0038(8)
O3 0.0453(13) 0.0219(11) 0.0335(12) -0.0096(10) 0.0206(10) -0.0092(10)
C26 0.0240(15) 0.0236(16) 0.0206(15) 0.0002(12) 0.0017(12) -0.0005(13)
C27 0.0218(15) 0.0192(15) 0.0143(13) 0.0020(12) 0.0027(11) 0.0009(12)

loop_
_atom_type_symbol
_atom_type_description
_atom_type_scat_dispersion_real
_atom_type_scat_dispersion_imag
_atom_type_scat_source
C C 0.0033 0.0016 'International Tables Vol C Tables 4.2.6.8 and 6.1.1.4'
H H 0.0000 0.0000 'International Tables Vol C Tables 4.2.6.8 and 6.1.1.4'
F F 0.0171 0.0103 'International Tables Vol C Tables 4.2.6.8 and 6.1.1.4'
N N 0.0061 0.0033 'International Tables Vol C Tables 4.2.6.8 and 6.1.1.4'
O O 0.0106 0.0060 'International Tables Vol C Tables 4.2.6.8 and 6.1.1.4'

loop_
_geom_angle_atom_site_label_1
_geom_angle_atom_site_label_2
_geom_angle_atom_site_label_3
_geom_angle
_geom_angle_site_symmetry_1
_geom_angle_site_symmetry_3
_geom_angle_publ_flag
C9 O1 C13 116.40(18) . . ?
C1 N1 C5 122.6(2) . . ?
C1 N1 H1A 118.7 . . ?
C5 N1 H1A 118.7 . . ?
N1 C1 C2 119.9(2) . . ?
N1 C1 H1 120.0 . . ?
C2 C1 H1 120.0 . . ?
C1 C2 C3 119.4(3) . . ?
C1 C2 H2 120.3 . . ?
C3 C2 H2 120.3 . . ?
C4 C3 C2 118.7(2) . . ?
C4 C3 C6 120.6(2) . . ?
C2 C3 C6 120.7(2) . . ?
C5 C4 C3 119.5(2) . . ?
C5 C4 H4 120.2 . . ?
C3 C4 H4 120.2 . . ?
N1 C5 C4 119.8(2) . . ?
N1 C5 H5 120.1 . . ?
C4 C5 H5 120.1 . . ?
C7 C6 C3 177.9(3) . . ?
C6 C7 C8 178.0(3) . . ?
C9 C8 C10 119.4(2) . 7_554 ?
C9 C8 C7 120.3(2) . . ?
C10 C8 C7 120.3(2) 7_554 . ?
O1 C9 C10 121.0(2) . . ?
O1 C9 C8 117.4(2) . . ?
C10 C9 C8 121.5(2) . . ?
C9 C10 C8 119.2(2) . 7_554 ?
C9 C10 C11 117.2(2) . . ?
C8 C10 C11 123.6(2) 7_554 . ?
C12 C11 C10 120.0(2) . . ?
C12 C11 H11 120.0 . . ?
C10 C11 H11 120.0 . . ?
C11 C12 C13 121.1(2) . . ?
C11 C12 H12 119.5 . . ?
C13 C12 H12 119.5 . . ?
O1 C13 C12 108.5(2) . . ?
O1 C13 C14 102.17(18) . . ?
C12 C13 C14 114.2(2) . . ?
O1 C13 C20 107.88(19) . . ?
C12 C13 C20 110.4(2) . . ?
C14 C13 C20 113.1(2) . . ?
C19 C14 C15 118.0(2) . . ?
C19 C14 C13 122.1(2) . . ?
C15 C14 C13 119.7(2) . . ?
C16 C15 C14 121.0(3) . . ?
C16 C15 H15 119.5 . . ?
C14 C15 H15 119.5 . . ?
C17 C16 C15 120.6(3) . . ?
C17 C16 H16 119.7 . . ?
C15 C16 H16 119.7 . . ?
C16 C17 C18 119.4(3) . . ?
C16 C17 H17 120.3 . . ?
C18 C17 H17 120.3 . . ?
C17 C18 C19 120.2(3) . . ?
C17 C18 H18 119.9 . . ?
C19 C18 H18 119.9 . . ?
C14 C19 C18 120.8(3) . . ?
C14 C19 H19 119.6 . . ?
C18 C19 H19 119.6 . . ?
C25 C20 C21 118.4(2) . . ?
C25 C20 C13 120.2(2) . . ?
C21 C20 C13 121.4(2) . . ?
C22 C21 C20 120.8(2) . . ?
C22 C21 H21 119.6 . . ?
C20 C21 H21 119.6 . . ?
C21 C22 C23 120.2(3) . . ?
C21 C22 H22 119.9 . . ?
C23 C22 H22 119.9 . . ?
C22 C23 C24 119.6(3) . . ?
C22 C23 H23 120.2 . . ?
C24 C23 H23 120.2 . . ?
C25 C24 C23 120.0(3) . . ?
C25 C24 H24 120.0 . . ?
C23 C24 H24 120.0 . . ?
C24 C25 C20 121.0(2) . . ?
C24 C25 H25 119.5 . . ?
C20 C25 H25 119.5 . . ?
C29 O4 H4A 109.5 . . ?
F1 C28 F3 108.1(2) . . ?
F1 C28 F2 106.9(2) . . ?
F3 C28 F2 106.6(2) . . ?
F1 C28 C29 111.4(2) . . ?
F3 C28 C29 110.8(2) . . ?
F2 C28 C29 112.8(2) . . ?
O5 C29 O4 128.9(3) . . ?
O5 C29 C28 121.3(3) . . ?
O4 C29 C28 109.8(2) . . ?
F5 C26 F6 107.3(2) . . ?
F5 C26 F4 106.4(2) . . ?
F6 C26 F4 106.7(2) . . ?
F5 C26 C27 111.3(2) . . ?
F6 C26 C27 111.5(2) . . ?
F4 C26 C27 113.3(2) . . ?
O2 C27 O3 127.4(2) . . ?
O2 C27 C26 115.5(2) . . ?
O3 C27 C26 117.1(2) . . ?

loop_
_geom_bond_atom_site_label_1
_geom_bond_atom_site_label_2
_geom_bond_distance
_geom_bond_site_symmetry_2
_geom_bond_publ_flag
O1 C9 1.367(3) . ?
O1 C13 1.471(3) . ?
N1 C1 1.335(3) . ?
N1 C5 1.336(3) . ?
N1 H1A 0.8601 . ?
C1 C2 1.368(4) . ?
C1 H1 0.9300 . ?
C2 C3 1.398(4) . ?
C2 H2 0.9300 . ?
C3 C4 1.390(4) . ?
C3 C6 1.430(4) . ?
C4 C5 1.372(4) . ?
C4 H4 0.9300 . ?
C5 H5 0.9300 . ?
C6 C7 1.193(3) . ?
C7 C8 1.426(3) . ?
C8 C9 1.399(3) . ?
C8 C10 1.408(3) 7_554 ?
C9 C10 1.387(3) . ?
C10 C8 1.408(3) 7_554 ?
C10 C11 1.456(3) . ?
C11 C12 1.321(4) . ?
C11 H11 0.9300 . ?
C12 C13 1.512(3) . ?
C12 H12 0.9300 . ?
C13 C14 1.526(3) . ?
C13 C20 1.534(4) . ?
C14 C19 1.385(4) . ?
C14 C15 1.386(4) . ?
C15 C16 1.380(4) . ?
C15 H15 0.9300 . ?
C16 C17 1.372(4) . ?
C16 H16 0.9300 . ?
C17 C18 1.375(4) . ?
C17 H17 0.9300 . ?
C18 C19 1.390(4) . ?
C18 H18 0.9300 . ?
C19 H19 0.9300 . ?
C20 C25 1.388(3) . ?
C20 C21 1.391(4) . ?
C21 C22 1.380(4) . ?
C21 H21 0.9300 . ?
C22 C23 1.380(4) . ?
C22 H22 0.9300 . ?
C23 C24 1.385(4) . ?
C23 H23 0.9300 . ?
C24 C25 1.380(4) . ?
C24 H24 0.9300 . ?
C25 H25 0.9300 . ?
F1 C28 1.316(3) . ?
F2 C28 1.321(3) . ?
F3 C28 1.320(3) . ?
O4 C29 1.302(3) . ?
O4 H4A 0.8862 . ?
O5 C29 1.193(3) . ?
C28 C29 1.530(4) . ?
F4 C26 1.319(3) . ?
F5 C26 1.311(3) . ?
F6 C26 1.316(3) . ?
O2 C27 1.233(3) . ?
O3 C27 1.236(3) . ?
C26 C27 1.539(4) . ?

loop_
_geom_torsion_atom_site_label_1
_geom_torsion_atom_site_label_2
_geom_torsion_atom_site_label_3
_geom_torsion_atom_site_label_4
_geom_torsion
_geom_torsion_site_symmetry_1
_geom_torsion_site_symmetry_2
_geom_torsion_site_symmetry_3
_geom_torsion_site_symmetry_4
_geom_torsion_publ_flag
C5 N1 C1 C2 0.6(4) . . . . ?
N1 C1 C2 C3 -0.2(4) . . . . ?
C1 C2 C3 C4 -1.1(4) . . . . ?
C1 C2 C3 C6 179.0(3) . . . . ?
C2 C3 C4 C5 2.0(4) . . . . ?
C6 C3 C4 C5 -178.2(2) . . . . ?
C1 N1 C5 C4 0.3(4) . . . . ?
C3 C4 C5 N1 -1.6(4) . . . . ?
C13 O1 C9 C10 -33.0(3) . . . . ?
C13 O1 C9 C8 150.9(2) . . . . ?
C10 C8 C9 O1 176.6(2) 7_554 . . . ?
C7 C8 C9 O1 -3.7(4) . . . . ?
C10 C8 C9 C10 0.5(4) 7_554 . . . ?
C7 C8 C9 C10 -179.8(2) . . . . ?
O1 C9 C10 C8 -176.5(2) . . . 7_554 ?
C8 C9 C10 C8 -0.5(4) . . . 7_554 ?
O1 C9 C10 C11 1.5(4) . . . . ?
C8 C9 C10 C11 177.4(2) . . . . ?
C9 C10 C11 C12 13.8(4) . . . . ?
C8 C10 C11 C12 -168.4(2) 7_554 . . . ?
C10 C11 C12 C13 3.2(4) . . . . ?
C9 O1 C13 C12 45.6(3) . . . . ?
C9 O1 C13 C14 166.6(2) . . . . ?
C9 O1 C13 C20 -74.0(2) . . . . ?
C11 C12 C13 O1 -31.6(3) . . . . ?
C11 C12 C13 C14 -144.8(2) . . . . ?
C11 C12 C13 C20 86.5(3) . . . . ?
O1 C13 C14 C19 -109.1(3) . . . . ?
C12 C13 C14 C19 7.9(4) . . . . ?
C20 C13 C14 C19 135.2(3) . . . . ?
O1 C13 C14 C15 65.4(3) . . . . ?
C12 C13 C14 C15 -177.6(2) . . . . ?
C20 C13 C14 C15 -50.3(3) . . . . ?
C19 C14 C15 C16 0.1(4) . . . . ?
C13 C14 C15 C16 -174.6(2) . . . . ?
C14 C15 C16 C17 -0.7(4) . . . . ?
C15 C16 C17 C18 0.5(4) . . . . ?
C16 C17 C18 C19 0.4(5) . . . . ?
C15 C14 C19 C18 0.8(4) . . . . ?
C13 C14 C19 C18 175.4(3) . . . . ?
C17 C18 C19 C14 -1.1(5) . . . . ?
O1 C13 C20 C25 154.5(2) . . . . ?
C12 C13 C20 C25 36.1(3) . . . . ?
C14 C13 C20 C25 -93.3(3) . . . . ?
O1 C13 C20 C21 -25.6(3) . . . . ?
C12 C13 C20 C21 -144.0(2) . . . . ?
C14 C13 C20 C21 86.6(3) . . . . ?
C25 C20 C21 C22 1.0(4) . . . . ?
C13 C20 C21 C22 -178.9(2) . . . . ?
C20 C21 C22 C23 -1.6(4) . . . . ?
C21 C22 C23 C24 1.4(4) . . . . ?
C22 C23 C24 C25 -0.7(4) . . . . ?
C23 C24 C25 C20 0.1(4) . . . . ?
C21 C20 C25 C24 -0.3(4) . . . . ?
C13 C20 C25 C24 179.6(2) . . . . ?
F1 C28 C29 O5 -9.0(4) . . . . ?
F3 C28 C29 O5 111.4(3) . . . . ?
F2 C28 C29 O5 -129.1(3) . . . . ?
F1 C28 C29 O4 172.6(2) . . . . ?
F3 C28 C29 O4 -67.0(3) . . . . ?
F2 C28 C29 O4 52.5(3) . . . . ?
F5 C26 C27 O2 55.5(3) . . . . ?
F6 C26 C27 O2 -64.3(3) . . . . ?
F4 C26 C27 O2 175.4(2) . . . . ?
F5 C26 C27 O3 -124.0(3) . . . . ?
F6 C26 C27 O3 116.2(3) . . . . ?
F4 C26 C27 O3 -4.1(4) . . . . ?
